data_7715746
loop_
_publ_author_name
'George, Tanner'
'Masuda, Jason D.'

_publ_section_title
;
 Contrasting a series of bidentate amido phosphine oxide, sulfide, or
 selenide ligands and complexes of dimethyl aluminum and indium.
;
_journal_issue 20
_journal_name_full 'Dalton transactions (Cambridge, England : 2003)'
_journal_page_first 8823
_journal_page_last 8834
_journal_paper_doi 10.1039/d4dt00662c
_journal_volume 53
_journal_year 2024
_chemical_formula_moiety 'C29 H37 Al N O P'
_chemical_formula_sum 'C29 H37 Al N O P'
_chemical_formula_weight 473.54
_space_group_crystal_system monoclinic
_space_group_IT_number 14
_space_group_name_Hall '-P 2ybc'
_space_group_name_H-M_alt 'P 1 21/c 1'
_atom_sites_solution_hydrogens mixed
_atom_sites_solution_primary dual
_audit_creation_date 2024-01-04
_audit_creation_method
;
Olex2 1.5
(compiled 2023.08.24 svn.re1ec1418 for OlexSys, GUI svn.r6817)
;
_audit_update_record
;
2024-03-04 deposited with the CCDC.	2024-04-16 downloaded from the CCDC.
;
_cell_angle_alpha 90
_cell_angle_beta 103.480(2)
_cell_angle_gamma 90
_cell_formula_units_Z 8
_cell_length_a 33.496(2)
_cell_length_b 10.7213(7)
_cell_length_c 15.6598(11)
_cell_measurement_reflns_used 9329
_cell_measurement_temperature 125
_cell_measurement_theta_max 25.23
_cell_measurement_theta_min 2.27
_cell_volume 5468.8(6)
_computing_cell_refinement 'SAINT V8.40A (Bruker AXS Inc., 2018)'
_computing_data_collection 'APEX4 (Bruker AXS Inc., 2021)'
_computing_data_reduction 'SAINT V8.40A (Bruker AXS Inc., 2018)'
_computing_molecular_graphics 'Olex2 1.5 (Dolomanov et al., 2009)'
_computing_publication_material 'Olex2 1.5 (Dolomanov et al., 2009)'
_computing_structure_refinement 'SHELXL 2018/3 (Sheldrick, 2015)'
_computing_structure_solution 'SHELXT 2018/2 (Sheldrick, 2018)'
_diffrn_ambient_temperature 125
_diffrn_measured_fraction_theta_full 1.000
_diffrn_measured_fraction_theta_max 0.999
_diffrn_measurement_device_type 'Bruker D8 Venture'
_diffrn_measurement_method '\f and \w scans'
_diffrn_radiation_type MoK\a
_diffrn_radiation_wavelength 0.71073
_diffrn_reflns_av_R_equivalents 0.0774
_diffrn_reflns_av_unetI/netI 0.0195
_diffrn_reflns_Laue_measured_fraction_full 1.000
_diffrn_reflns_Laue_measured_fraction_max 0.999
_diffrn_reflns_limit_h_max 40
_diffrn_reflns_limit_h_min -40
_diffrn_reflns_limit_k_max 12
_diffrn_reflns_limit_k_min -12
_diffrn_reflns_limit_l_max 18
_diffrn_reflns_limit_l_min -18
_diffrn_reflns_number 361528
_diffrn_reflns_point_group_measured_fraction_full 1.000
_diffrn_reflns_point_group_measured_fraction_max 0.999
_diffrn_reflns_theta_full 25.242
_diffrn_reflns_theta_max 25.375
_diffrn_reflns_theta_min 2.274
_diffrn_source_current 1.4
_diffrn_source_power 0.07
_diffrn_source_voltage 50.0
_diffrn_standards_number 0
_exptl_absorpt_coefficient_mu 0.153
_exptl_absorpt_correction_T_max 0.7452
_exptl_absorpt_correction_T_min 0.6850
_exptl_absorpt_correction_type multi-scan
_exptl_absorpt_process_details
;
SADABS-2016/2 (Bruker,2016/2) was used for absorption correction.
wR2(int) was 0.1429 before and 0.0755 after correction.
The Ratio of minimum to maximum transmission is 0.9192.
The \l/2 correction factor is Not present.
;
_exptl_crystal_colour colourless
_exptl_crystal_colour_primary colourless
_exptl_crystal_density_diffrn 1.150
_exptl_crystal_description plate
_exptl_crystal_F_000 2032
_exptl_crystal_size_max 0.3
_exptl_crystal_size_mid 0.2
_exptl_crystal_size_min 0.05
_refine_diff_density_max 0.633
_refine_diff_density_min -0.386
_refine_diff_density_rms 0.046
_refine_ls_extinction_method none
_refine_ls_goodness_of_fit_ref 1.112
_refine_ls_hydrogen_treatment mixed
_refine_ls_matrix_type full
_refine_ls_number_parameters 623
_refine_ls_number_reflns 10011
_refine_ls_number_restraints 0
_refine_ls_restrained_S_all 1.112
_refine_ls_R_factor_all 0.0509
_refine_ls_R_factor_gt 0.0413
_refine_ls_shift/su_max 0.000
_refine_ls_shift/su_mean 0.000
_refine_ls_structure_factor_coef Fsqd
_refine_ls_weighting_details 'w=1/[\s^2^(Fo^2^)+(0.0474P)^2^+3.8375P] where P=(Fo^2^+2Fc^2^)/3'
_refine_ls_weighting_scheme calc
_refine_ls_wR_factor_gt 0.1025
_refine_ls_wR_factor_ref 0.1111
_reflns_Friedel_coverage 0.000
_reflns_number_gt 8992
_reflns_number_total 10011
_reflns_threshold_expression 'I > 2\s(I)'
_cod_data_source_file d4dt00662c2.cif
_cod_data_source_block s_b
_cod_depositor_comments 'Adding full bibliography for 7715739--7715750.cif.'
_cod_original_cell_volume 5468.8(7)
_cod_database_code 7715746
_shelx_shelxl_version_number 2018/3
_shelx_space_group_comment
;
The symmetry employed for this shelxl refinement is uniquely defined
by the following loop, which should always be used as a source of
symmetry information in preference to the above space-group names.
They are only intended as comments.
;
_olex2_refinement_description
;
1. Twinned data refinement
 Scales: 0.7958(8)
 0.2042(8)
2. Fixed Uiso
 At 1.2 times of:
  All C(H) groups
 At 1.5 times of:
  All C(H,H,H) groups
3. Others
 Sof(H28D)=Sof(H28E)=Sof(H28F)=1-FVAR(1)
 Sof(H28A)=Sof(H28B)=Sof(H28C)=FVAR(1)
4.a Ternary CH refined with riding coordinates:
 C10(H10), C13(H13), C39(H39), C42(H42)
4.b Aromatic/amide H refined with riding coordinates:
 C1(H1), C6(H6), C7(H7), C8(H8), C17(H17), C18(H18), C19(H19), C20(H20),
 C21(H21), C23(H23), C24(H24), C25(H25), C26(H26), C27(H27), C30(H30), C35(H35),
  C36(H36), C37(H37), C46(H46), C47(H47), C48(H48), C49(H49), C50(H50),
 C52(H52), C53(H53), C54(H54), C55(H55), C56(H56)
4.c Idealised Me refined as rotating group:
 C3(H3A,H3B,H3C), C11(H11A,H11B,H11C), C12(H12A,H12B,H12C), C14(H14A,H14B,
 H14C), C15(H15A,H15B,H15C), C28(H28A,H28B,H28C), C29(H29A,H29B,H29C), C32(H32A,
 H32B,H32C), C43(H43A,H43B,H43C), C44(H44A,H44B,H44C), C57(H57A,H57B,H57C),
 C58(H58A,H58B,H58C), C40(H40A,H40B,H40C), C41(H41A,H41B,H41C)
;
_olex2_submission_special_instructions 'No special instructions were received'

loop_
_space_group_symop_operation_xyz
'x, y, z'
'-x, y+1/2, -z+1/2'
'-x, -y, -z'
'x, -y-1/2, z-1/2'

loop_
_atom_site_label
_atom_site_type_symbol
_atom_site_fract_x
_atom_site_fract_y
_atom_site_fract_z
_atom_site_U_iso_or_equiv
_atom_site_adp_type
_atom_site_occupancy
_atom_site_site_symmetry_order
_atom_site_calc_flag
_atom_site_refinement_flags_posn
_atom_site_refinement_flags_adp
_atom_site_refinement_flags_occupancy
_atom_site_disorder_assembly
_atom_site_disorder_group
P1 P 0.40897(2) 0.56118(6) 0.64771(4) 0.02246(14) Uani 1 1 d . . . . .
Al1 Al 0.36305(2) 0.54704(7) 0.78781(5) 0.02391(16) Uani 1 1 d . . . . .
O1 O 0.40751(5) 0.52307(16) 0.74136(11) 0.0274(4) Uani 1 1 d . . . . .
N1 N 0.33697(6) 0.67961(18) 0.71318(13) 0.0218(4) Uani 1 1 d . . . . .
C1 C 0.36181(7) 0.6147(2) 0.58852(15) 0.0241(5) Uani 1 1 d . . . . .
H1 H 0.354402 0.598958 0.527157 0.029 Uiso 1 1 calc R U . . .
C2 C 0.33449(7) 0.6788(2) 0.62556(15) 0.0221(5) Uani 1 1 d . . . . .
C3 C 0.30025(8) 0.7490(2) 0.56518(16) 0.0289(5) Uani 1 1 d . . . . .
H3A H 0.274027 0.727276 0.578941 0.043 Uiso 1 1 calc R U . . .
H3B H 0.299434 0.726543 0.504143 0.043 Uiso 1 1 calc R U . . .
H3C H 0.305011 0.838902 0.573192 0.043 Uiso 1 1 calc R U . . .
C4 C 0.31733(7) 0.7813(2) 0.74785(16) 0.0251(5) Uani 1 1 d . . . . .
C5 C 0.33778(8) 0.8966(2) 0.76238(18) 0.0318(6) Uani 1 1 d . . . . .
C6 C 0.31849(10) 0.9958(3) 0.7936(2) 0.0428(7) Uani 1 1 d . . . . .
H6 H 0.331937 1.074319 0.803051 0.051 Uiso 1 1 calc R U . . .
C7 C 0.28009(10) 0.9823(3) 0.8112(2) 0.0478(8) Uani 1 1 d . . . . .
H7 H 0.266962 1.051404 0.830995 0.057 Uiso 1 1 calc R U . . .
C8 C 0.26113(9) 0.8675(3) 0.7995(2) 0.0409(7) Uani 1 1 d . . . . .
H8 H 0.235155 0.857790 0.813373 0.049 Uiso 1 1 calc R U . . .
C9 C 0.27893(8) 0.7655(2) 0.76811(17) 0.0291(5) Uani 1 1 d . . . . .
C10 C 0.38027(9) 0.9171(3) 0.7455(2) 0.0423(7) Uani 1 1 d . . . . .
H10 H 0.389149 0.837158 0.722736 0.051 Uiso 1 1 calc R U . . .
C11 C 0.37996(11) 1.0164(3) 0.6773(2) 0.0567(9) Uani 1 1 d . . . . .
H11A H 0.407381 1.023331 0.665625 0.085 Uiso 1 1 calc R U . . .
H11B H 0.372196 1.096550 0.698820 0.085 Uiso 1 1 calc R U . . .
H11C H 0.360094 0.993999 0.622926 0.085 Uiso 1 1 calc R U . . .
C12 C 0.41184(12) 0.9503(4) 0.8306(3) 0.0753(12) Uani 1 1 d . . . . .
H12A H 0.405335 1.032450 0.851223 0.113 Uiso 1 1 calc R U . . .
H12B H 0.439378 0.952158 0.819133 0.113 Uiso 1 1 calc R U . . .
H12C H 0.410929 0.887528 0.875545 0.113 Uiso 1 1 calc R U . . .
C13 C 0.25627(8) 0.6419(2) 0.75786(17) 0.0299(6) Uani 1 1 d . . . . .
H13 H 0.271431 0.582334 0.727710 0.036 Uiso 1 1 calc R U . . .
C14 C 0.21235(8) 0.6541(3) 0.7021(2) 0.0394(6) Uani 1 1 d . . . . .
H14A H 0.199768 0.571191 0.692191 0.059 Uiso 1 1 calc R U . . .
H14B H 0.212896 0.692193 0.645492 0.059 Uiso 1 1 calc R U . . .
H14C H 0.196274 0.706577 0.732866 0.059 Uiso 1 1 calc R U . . .
C15 C 0.25567(9) 0.5877(3) 0.84822(19) 0.0406(7) Uani 1 1 d . . . . .
H15A H 0.283892 0.578611 0.883084 0.061 Uiso 1 1 calc R U . . .
H15B H 0.242250 0.505917 0.840777 0.061 Uiso 1 1 calc R U . . .
H15C H 0.240498 0.644013 0.878524 0.061 Uiso 1 1 calc R U . . .
C16 C 0.44907(7) 0.6757(2) 0.65838(17) 0.0264(5) Uani 1 1 d . . . . .
C17 C 0.44416(8) 0.7789(3) 0.60525(18) 0.0310(6) Uani 1 1 d . . . . .
H17 H 0.419093 0.791014 0.562871 0.037 Uiso 1 1 calc R U . . .
C18 C 0.47564(9) 0.8663(3) 0.6129(2) 0.0377(6) Uani 1 1 d . . . . .
H18 H 0.471898 0.938186 0.576346 0.045 Uiso 1 1 calc R U . . .
C19 C 0.51219(8) 0.8480(3) 0.6736(2) 0.0383(7) Uani 1 1 d . . . . .
H19 H 0.533809 0.906839 0.678399 0.046 Uiso 1 1 calc R U . . .
C20 C 0.51745(8) 0.7451(3) 0.7269(2) 0.0427(7) Uani 1 1 d . . . . .
H20 H 0.542685 0.733106 0.768808 0.051 Uiso 1 1 calc R U . . .
C21 C 0.48631(8) 0.6590(3) 0.7202(2) 0.0399(7) Uani 1 1 d . . . . .
H21 H 0.490104 0.588119 0.757652 0.048 Uiso 1 1 calc R U . . .
C22 C 0.42365(7) 0.4317(2) 0.58927(16) 0.0257(5) Uani 1 1 d . . . . .
C23 C 0.46127(8) 0.4225(2) 0.5667(2) 0.0349(6) Uani 1 1 d . . . . .
H23 H 0.480827 0.487785 0.581475 0.042 Uiso 1 1 calc R U . . .
C24 C 0.47026(10) 0.3176(3) 0.5224(2) 0.0462(8) Uani 1 1 d . . . . .
H24 H 0.496151 0.310837 0.507780 0.055 Uiso 1 1 calc R U . . .
C25 C 0.44189(10) 0.2241(3) 0.4997(2) 0.0423(7) Uani 1 1 d . . . . .
H25 H 0.448051 0.153254 0.468667 0.051 Uiso 1 1 calc R U . . .
C26 C 0.40428(9) 0.2322(3) 0.5218(2) 0.0397(7) Uani 1 1 d . . . . .
H26 H 0.384696 0.167139 0.506094 0.048 Uiso 1 1 calc R U . . .
C27 C 0.39539(8) 0.3351(2) 0.56676(18) 0.0324(6) Uani 1 1 d . . . . .
H27 H 0.369712 0.340237 0.582516 0.039 Uiso 1 1 calc R U . . .
C28 C 0.38173(10) 0.6081(3) 0.90807(18) 0.0381(7) Uani 1 1 d . . . . .
H28A H 0.411122 0.627126 0.919849 0.057 Uiso 0.51(6) 1 calc R U P A 1
H28B H 0.376958 0.543910 0.949157 0.057 Uiso 0.51(6) 1 calc R U P A 1
H28C H 0.366485 0.683719 0.915529 0.057 Uiso 0.51(6) 1 calc R U P A 1
H28D H 0.396(3) 0.690(7) 0.906(4) 0.05(2) Uiso 0.49(6) 1 d . . P A 2
H28E H 0.403(3) 0.550(7) 0.947(4) 0.05(2) Uiso 0.49(6) 1 d . . P A 2
H28F H 0.359(3) 0.638(11) 0.950(8) 0.11(4) Uiso 0.49(6) 1 d . . P A 2
C29 C 0.33459(9) 0.3857(2) 0.7734(2) 0.0369(6) Uani 1 1 d . . . . .
H29A H 0.327753 0.362421 0.711122 0.055 Uiso 1 1 calc R U . . .
H29B H 0.309329 0.392084 0.794469 0.055 Uiso 1 1 calc R U . . .
H29C H 0.352484 0.321879 0.807279 0.055 Uiso 1 1 calc R U . . .
P2 P 0.09242(2) 0.43068(6) 0.23444(4) 0.02260(14) Uani 1 1 d . . . . .
Al2 Al 0.13879(2) 0.44746(6) 0.41834(5) 0.02298(16) Uani 1 1 d . . . . .
O2 O 0.09350(5) 0.47139(16) 0.32893(11) 0.0268(4) Uani 1 1 d . . . . .
N2 N 0.16123(6) 0.30387(18) 0.37333(13) 0.0217(4) Uani 1 1 d . . . . .
C30 C 0.13905(7) 0.3711(2) 0.22400(16) 0.0233(5) Uani 1 1 d . . . . .
H30 H 0.147747 0.387446 0.171525 0.028 Uiso 1 1 calc R U . . .
C31 C 0.16408(7) 0.3010(2) 0.28853(15) 0.0217(5) Uani 1 1 d . . . . .
C32 C 0.19635(7) 0.2203(2) 0.26329(17) 0.0284(5) Uani 1 1 d . . . . .
H32A H 0.188362 0.132482 0.264059 0.043 Uiso 1 1 calc R U . . .
H32B H 0.222733 0.233207 0.305213 0.043 Uiso 1 1 calc R U . . .
H32C H 0.198951 0.242878 0.204178 0.043 Uiso 1 1 calc R U . . .
C33 C 0.17729(7) 0.2007(2) 0.43017(15) 0.0228(5) Uani 1 1 d . . . . .
C34 C 0.15284(8) 0.0930(2) 0.42863(17) 0.0303(6) Uani 1 1 d . . . . .
C35 C 0.16697(9) -0.0011(3) 0.49051(19) 0.0370(6) Uani 1 1 d . . . . .
H35 H 0.150818 -0.073976 0.490479 0.044 Uiso 1 1 calc R U . . .
C36 C 0.20385(9) 0.0101(3) 0.55134(19) 0.0384(6) Uani 1 1 d . . . . .
H36 H 0.212619 -0.053944 0.593436 0.046 Uiso 1 1 calc R U . . .
C37 C 0.22802(9) 0.1139(3) 0.55127(18) 0.0356(6) Uani 1 1 d . . . . .
H37 H 0.253579 0.119868 0.592940 0.043 Uiso 1 1 calc R U . . .
C38 C 0.21567(7) 0.2108(2) 0.49100(16) 0.0265(5) Uani 1 1 d . . . . .
C39 C 0.11228(8) 0.0769(2) 0.36309(19) 0.0349(6) Uani 1 1 d . . . . .
H39 H 0.108339 0.151156 0.323355 0.042 Uiso 1 1 calc R U . B 1
C42 C 0.24347(8) 0.3223(2) 0.49197(17) 0.0300(6) Uani 1 1 d . . . . .
H42 H 0.231348 0.375116 0.439727 0.036 Uiso 1 1 calc R U . . .
C43 C 0.28650(8) 0.2816(3) 0.4845(2) 0.0433(7) Uani 1 1 d . . . . .
H43A H 0.284145 0.227113 0.433359 0.065 Uiso 1 1 calc R U . . .
H43B H 0.300074 0.236422 0.537765 0.065 Uiso 1 1 calc R U . . .
H43C H 0.302721 0.355462 0.477676 0.065 Uiso 1 1 calc R U . . .
C44 C 0.24597(10) 0.4009(3) 0.57380(19) 0.0433(7) Uani 1 1 d . . . . .
H44A H 0.218437 0.429848 0.575662 0.065 Uiso 1 1 calc R U . . .
H44B H 0.263796 0.473019 0.572427 0.065 Uiso 1 1 calc R U . . .
H44C H 0.257304 0.350583 0.626064 0.065 Uiso 1 1 calc R U . . .
C45 C 0.05135(7) 0.3189(2) 0.20519(16) 0.0258(5) Uani 1 1 d . . . . .
C46 C 0.05536(8) 0.2163(3) 0.15478(17) 0.0318(6) Uani 1 1 d . . . . .
H46 H 0.079891 0.204958 0.135143 0.038 Uiso 1 1 calc R U . . .
C47 C 0.02366(9) 0.1289(3) 0.13223(19) 0.0393(7) Uani 1 1 d . . . . .
H47 H 0.026696 0.058210 0.097669 0.047 Uiso 1 1 calc R U . . .
C48 C -0.01203(8) 0.1457(3) 0.1605(2) 0.0391(7) Uani 1 1 d . . . . .
H48 H -0.033835 0.087390 0.144480 0.047 Uiso 1 1 calc R U . . .
C49 C -0.01604(8) 0.2466(3) 0.2115(2) 0.0419(7) Uani 1 1 d . . . . .
H49 H -0.040553 0.257184 0.231379 0.050 Uiso 1 1 calc R U . . .
C50 C 0.01523(8) 0.3332(3) 0.2345(2) 0.0382(6) Uani 1 1 d . . . . .
H50 H 0.012172 0.402502 0.270187 0.046 Uiso 1 1 calc R U . . .
C51 C 0.07957(7) 0.5598(2) 0.16020(16) 0.0246(5) Uani 1 1 d . . . . .
C52 C 0.04075(8) 0.5762(3) 0.10506(18) 0.0348(6) Uani 1 1 d . . . . .
H52 H 0.019932 0.515541 0.103752 0.042 Uiso 1 1 calc R U . . .
C53 C 0.03265(9) 0.6807(3) 0.0523(2) 0.0433(7) Uani 1 1 d . . . . .
H53 H 0.006147 0.692014 0.014969 0.052 Uiso 1 1 calc R U . . .
C54 C 0.06267(9) 0.7686(3) 0.05348(19) 0.0406(7) Uani 1 1 d . . . . .
H54 H 0.056755 0.840378 0.017138 0.049 Uiso 1 1 calc R U . . .
C55 C 0.10145(9) 0.7531(3) 0.1073(2) 0.0416(7) Uani 1 1 d . . . . .
H55 H 0.122194 0.813728 0.107808 0.050 Uiso 1 1 calc R U . . .
C56 C 0.10980(9) 0.6487(3) 0.16034(19) 0.0377(6) Uani 1 1 d . . . . .
H56 H 0.136421 0.637581 0.197189 0.045 Uiso 1 1 calc R U . . .
C57 C 0.12037(9) 0.4028(3) 0.52415(18) 0.0347(6) Uani 1 1 d . . . . .
H57A H 0.091292 0.424238 0.516080 0.052 Uiso 1 1 calc R U . . .
H57B H 0.136583 0.448798 0.574518 0.052 Uiso 1 1 calc R U . . .
H57C H 0.124029 0.312994 0.534836 0.052 Uiso 1 1 calc R U . . .
C58 C 0.17191(9) 0.5998(3) 0.42111(19) 0.0365(6) Uani 1 1 d . . . . .
H58A H 0.198629 0.588221 0.462076 0.055 Uiso 1 1 calc R U . . .
H58B H 0.157601 0.670318 0.440415 0.055 Uiso 1 1 calc R U . . .
H58C H 0.175974 0.616637 0.362211 0.055 Uiso 1 1 calc R U . . .
C40 C 0.11197(11) -0.0376(4) 0.3065(3) 0.0601(10) Uani 1 1 d . . . C 1
H40A H 0.086934 -0.037940 0.259279 0.090 Uiso 1 1 calc R U . C 1
H40B H 0.112714 -0.112643 0.342506 0.090 Uiso 1 1 calc R U . C 1
H40C H 0.136044 -0.036251 0.280971 0.090 Uiso 1 1 calc R U . C 1
C41 C 0.07663(10) 0.0732(4) 0.4067(3) 0.0724(12) Uani 1 1 d . . . D 1
H41A H 0.050809 0.074380 0.361768 0.109 Uiso 1 1 calc R U . D 1
H41B H 0.077828 0.145999 0.445103 0.109 Uiso 1 1 calc R U . D 1
H41C H 0.078104 -0.003176 0.441716 0.109 Uiso 1 1 calc R U . D 1

loop_
_atom_site_aniso_label
_atom_site_aniso_U_11
_atom_site_aniso_U_22
_atom_site_aniso_U_33
_atom_site_aniso_U_23
_atom_site_aniso_U_13
_atom_site_aniso_U_12
P1 0.0205(3) 0.0221(3) 0.0238(3) -0.0016(2) 0.0031(2) 0.0020(2)
Al1 0.0281(4) 0.0209(4) 0.0220(4) 0.0008(3) 0.0044(3) 0.0014(3)
O1 0.0265(9) 0.0285(9) 0.0262(9) 0.0023(7) 0.0038(7) 0.0062(7)
N1 0.0232(10) 0.0195(9) 0.0230(10) -0.0011(8) 0.0059(8) 0.0005(8)
C1 0.0240(12) 0.0248(12) 0.0219(12) -0.0007(9) 0.0021(9) -0.0003(10)
C2 0.0197(11) 0.0201(11) 0.0251(12) 0.0019(9) 0.0022(9) -0.0011(9)
C3 0.0291(13) 0.0302(13) 0.0266(13) 0.0035(10) 0.0048(11) 0.0067(10)
C4 0.0284(12) 0.0207(12) 0.0265(12) 0.0003(10) 0.0068(10) 0.0028(10)
C5 0.0344(14) 0.0224(12) 0.0410(15) -0.0037(11) 0.0137(12) -0.0038(11)
C6 0.0531(18) 0.0224(13) 0.0584(19) -0.0127(13) 0.0239(15) -0.0053(12)
C7 0.0536(18) 0.0306(15) 0.068(2) -0.0160(14) 0.0311(17) 0.0000(13)
C8 0.0366(15) 0.0336(15) 0.0590(19) -0.0103(13) 0.0242(14) -0.0016(12)
C9 0.0295(13) 0.0299(13) 0.0299(13) -0.0048(11) 0.0107(11) -0.0019(11)
C10 0.0387(15) 0.0233(13) 0.070(2) -0.0071(13) 0.0227(15) -0.0077(11)
C11 0.057(2) 0.054(2) 0.067(2) -0.0030(18) 0.0321(18) -0.0163(17)
C12 0.049(2) 0.081(3) 0.091(3) 0.020(2) 0.006(2) -0.024(2)
C13 0.0279(13) 0.0277(13) 0.0355(14) -0.0075(11) 0.0102(11) -0.0034(10)
C14 0.0328(14) 0.0400(16) 0.0453(16) -0.0060(13) 0.0091(12) -0.0029(12)
C15 0.0456(16) 0.0381(16) 0.0384(16) -0.0043(13) 0.0102(13) -0.0135(13)
C16 0.0216(12) 0.0242(12) 0.0316(13) -0.0063(10) 0.0026(10) 0.0010(9)
C17 0.0268(13) 0.0348(14) 0.0319(14) 0.0009(11) 0.0079(11) -0.0014(11)
C18 0.0405(15) 0.0329(15) 0.0427(16) -0.0016(12) 0.0158(13) -0.0084(12)
C19 0.0315(14) 0.0373(15) 0.0482(17) -0.0183(13) 0.0134(13) -0.0095(12)
C20 0.0255(14) 0.0447(17) 0.0512(18) -0.0100(14) -0.0045(13) -0.0054(12)
C21 0.0298(14) 0.0358(15) 0.0466(17) 0.0047(13) -0.0062(12) -0.0011(12)
C22 0.0264(12) 0.0242(12) 0.0262(12) 0.0000(10) 0.0054(10) 0.0035(10)
C23 0.0336(14) 0.0271(13) 0.0490(17) -0.0045(12) 0.0195(13) -0.0036(11)
C24 0.0483(17) 0.0349(16) 0.066(2) -0.0084(15) 0.0352(16) -0.0018(13)
C25 0.0582(19) 0.0295(15) 0.0472(17) -0.0088(13) 0.0288(15) -0.0003(13)
C26 0.0427(16) 0.0327(15) 0.0446(17) -0.0091(13) 0.0123(13) -0.0050(12)
C27 0.0299(13) 0.0289(13) 0.0393(15) -0.0057(11) 0.0099(11) -0.0019(11)
C28 0.0490(17) 0.0368(16) 0.0255(14) -0.0012(12) 0.0024(13) 0.0064(14)
C29 0.0392(15) 0.0269(13) 0.0435(16) 0.0064(12) 0.0076(13) -0.0011(11)
P2 0.0214(3) 0.0227(3) 0.0242(3) 0.0020(2) 0.0064(2) 0.0022(2)
Al2 0.0262(4) 0.0215(4) 0.0227(4) -0.0001(3) 0.0086(3) 0.0018(3)
O2 0.0259(9) 0.0286(9) 0.0270(9) 0.0004(7) 0.0083(7) 0.0077(7)
N2 0.0238(10) 0.0195(9) 0.0226(10) 0.0009(8) 0.0070(8) 0.0016(8)
C30 0.0229(11) 0.0241(12) 0.0248(12) 0.0004(10) 0.0098(10) 0.0004(9)
C31 0.0214(11) 0.0183(11) 0.0266(12) -0.0027(9) 0.0079(9) -0.0013(9)
C32 0.0277(12) 0.0299(13) 0.0295(13) -0.0004(11) 0.0102(11) 0.0083(10)
C33 0.0240(11) 0.0215(11) 0.0241(12) 0.0021(9) 0.0082(9) 0.0038(9)
C34 0.0337(13) 0.0273(13) 0.0299(13) 0.0036(11) 0.0077(11) 0.0065(11)
C35 0.0418(16) 0.0268(13) 0.0422(16) 0.0074(12) 0.0094(13) -0.0006(12)
C36 0.0466(16) 0.0309(14) 0.0356(15) 0.0099(12) 0.0057(13) 0.0058(12)
C37 0.0370(14) 0.0347(14) 0.0314(14) 0.0039(12) 0.0008(12) 0.0039(12)
C38 0.0268(12) 0.0285(13) 0.0243(12) -0.0006(10) 0.0060(10) 0.0038(10)
C39 0.0296(13) 0.0261(13) 0.0443(16) 0.0068(12) -0.0006(12) -0.0058(11)
C42 0.0267(12) 0.0331(14) 0.0282(13) 0.0020(11) 0.0020(10) -0.0021(11)
C43 0.0254(13) 0.0594(19) 0.0430(16) 0.0061(15) 0.0036(12) -0.0016(13)
C44 0.0506(18) 0.0415(16) 0.0348(15) -0.0017(13) 0.0039(13) -0.0109(14)
C45 0.0224(12) 0.0247(12) 0.0298(13) 0.0084(10) 0.0052(10) 0.0021(9)
C46 0.0274(13) 0.0366(15) 0.0310(14) -0.0031(11) 0.0060(11) -0.0022(11)
C47 0.0393(15) 0.0363(15) 0.0399(16) -0.0031(13) 0.0040(13) -0.0086(12)
C48 0.0322(14) 0.0364(15) 0.0447(16) 0.0154(13) 0.0009(12) -0.0089(12)
C49 0.0269(14) 0.0443(17) 0.0577(19) 0.0118(15) 0.0162(13) -0.0019(12)
C50 0.0318(14) 0.0338(15) 0.0531(18) 0.0024(13) 0.0185(13) 0.0016(12)
C51 0.0250(12) 0.0243(12) 0.0243(12) -0.0005(10) 0.0054(10) 0.0026(9)
C52 0.0305(14) 0.0327(14) 0.0383(15) 0.0043(12) 0.0019(12) -0.0020(11)
C53 0.0384(16) 0.0399(16) 0.0430(17) 0.0120(13) -0.0077(13) 0.0011(13)
C54 0.0514(17) 0.0286(14) 0.0357(15) 0.0093(12) -0.0025(13) 0.0001(13)
C55 0.0432(16) 0.0274(14) 0.0478(17) 0.0095(13) -0.0024(14) -0.0085(12)
C56 0.0331(14) 0.0328(14) 0.0406(16) 0.0081(12) -0.0050(12) -0.0054(11)
C57 0.0433(15) 0.0334(14) 0.0308(14) 0.0015(11) 0.0156(12) 0.0067(12)
C58 0.0403(15) 0.0292(14) 0.0409(16) 0.0001(12) 0.0114(13) -0.0031(12)
C40 0.0453(19) 0.067(2) 0.062(2) -0.0208(19) -0.0001(16) -0.0082(17)
C41 0.0311(17) 0.097(3) 0.089(3) -0.028(2) 0.0130(18) -0.0080(18)

loop_
_atom_type_symbol
_atom_type_description
_atom_type_scat_dispersion_real
_atom_type_scat_dispersion_imag
_atom_type_scat_source
C C 0.0033 0.0016 'International Tables Vol C Tables 4.2.6.8 and 6.1.1.4'
H H 0.0000 0.0000 'International Tables Vol C Tables 4.2.6.8 and 6.1.1.4'
Al Al 0.0645 0.0514 'International Tables Vol C Tables 4.2.6.8 and 6.1.1.4'
N N 0.0061 0.0033 'International Tables Vol C Tables 4.2.6.8 and 6.1.1.4'
O O 0.0106 0.0060 'International Tables Vol C Tables 4.2.6.8 and 6.1.1.4'
P P 0.1023 0.0942 'International Tables Vol C Tables 4.2.6.8 and 6.1.1.4'

loop_
_geom_angle_atom_site_label_1
_geom_angle_atom_site_label_2
_geom_angle_atom_site_label_3
_geom_angle
_geom_angle_site_symmetry_1
_geom_angle_site_symmetry_3
_geom_angle_publ_flag
O1 P1 C1 111.79(11) . . ?
O1 P1 C16 106.43(11) . . ?
O1 P1 C22 110.81(11) . . ?
C1 P1 C16 113.05(11) . . ?
C1 P1 C22 107.92(12) . . ?
C22 P1 C16 106.76(11) . . ?
O1 Al1 N1 99.20(8) . . ?
O1 Al1 C28 108.92(12) . . ?
O1 Al1 C29 104.46(11) . . ?
N1 Al1 C28 109.73(11) . . ?
N1 Al1 C29 116.32(11) . . ?
C28 Al1 C29 116.37(13) . . ?
P1 O1 Al1 123.75(10) . . ?
C2 N1 Al1 121.65(16) . . ?
C2 N1 C4 117.37(19) . . ?
C4 N1 Al1 120.90(15) . . ?
P1 C1 H1 118.2 . . ?
C2 C1 P1 123.57(18) . . ?
C2 C1 H1 118.2 . . ?
N1 C2 C1 122.7(2) . . ?
N1 C2 C3 119.4(2) . . ?
C1 C2 C3 117.9(2) . . ?
C2 C3 H3A 109.5 . . ?
C2 C3 H3B 109.5 . . ?
C2 C3 H3C 109.5 . . ?
H3A C3 H3B 109.5 . . ?
H3A C3 H3C 109.5 . . ?
H3B C3 H3C 109.5 . . ?
C5 C4 N1 118.5(2) . . ?
C9 C4 N1 121.1(2) . . ?
C9 C4 C5 120.4(2) . . ?
C4 C5 C10 122.6(2) . . ?
C6 C5 C4 118.7(2) . . ?
C6 C5 C10 118.7(2) . . ?
C5 C6 H6 119.4 . . ?
C7 C6 C5 121.3(3) . . ?
C7 C6 H6 119.4 . . ?
C6 C7 H7 120.4 . . ?
C8 C7 C6 119.2(3) . . ?
C8 C7 H7 120.4 . . ?
C7 C8 H8 119.1 . . ?
C7 C8 C9 121.8(3) . . ?
C9 C8 H8 119.1 . . ?
C4 C9 C13 122.9(2) . . ?
C8 C9 C4 118.5(2) . . ?
C8 C9 C13 118.7(2) . . ?
C5 C10 H10 107.8 . . ?
C5 C10 C12 111.4(3) . . ?
C11 C10 C5 111.9(3) . . ?
C11 C10 H10 107.8 . . ?
C11 C10 C12 109.9(3) . . ?
C12 C10 H10 107.8 . . ?
C10 C11 H11A 109.5 . . ?
C10 C11 H11B 109.5 . . ?
C10 C11 H11C 109.5 . . ?
H11A C11 H11B 109.5 . . ?
H11A C11 H11C 109.5 . . ?
H11B C11 H11C 109.5 . . ?
C10 C12 H12A 109.5 . . ?
C10 C12 H12B 109.5 . . ?
C10 C12 H12C 109.5 . . ?
H12A C12 H12B 109.5 . . ?
H12A C12 H12C 109.5 . . ?
H12B C12 H12C 109.5 . . ?
C9 C13 H13 108.1 . . ?
C9 C13 C14 112.1(2) . . ?
C9 C13 C15 110.3(2) . . ?
C14 C13 H13 108.1 . . ?
C14 C13 C15 109.9(2) . . ?
C15 C13 H13 108.1 . . ?
C13 C14 H14A 109.5 . . ?
C13 C14 H14B 109.5 . . ?
C13 C14 H14C 109.5 . . ?
H14A C14 H14B 109.5 . . ?
H14A C14 H14C 109.5 . . ?
H14B C14 H14C 109.5 . . ?
C13 C15 H15A 109.5 . . ?
C13 C15 H15B 109.5 . . ?
C13 C15 H15C 109.5 . . ?
H15A C15 H15B 109.5 . . ?
H15A C15 H15C 109.5 . . ?
H15B C15 H15C 109.5 . . ?
C17 C16 P1 120.88(19) . . ?
C17 C16 C21 119.0(2) . . ?
C21 C16 P1 120.1(2) . . ?
C16 C17 H17 119.7 . . ?
C16 C17 C18 120.6(3) . . ?
C18 C17 H17 119.7 . . ?
C17 C18 H18 120.2 . . ?
C19 C18 C17 119.7(3) . . ?
C19 C18 H18 120.2 . . ?
C18 C19 H19 119.9 . . ?
C20 C19 C18 120.2(3) . . ?
C20 C19 H19 119.9 . . ?
C19 C20 H20 119.8 . . ?
C19 C20 C21 120.3(3) . . ?
C21 C20 H20 119.8 . . ?
C16 C21 H21 119.9 . . ?
C20 C21 C16 120.2(3) . . ?
C20 C21 H21 119.9 . . ?
C23 C22 P1 123.89(19) . . ?
C23 C22 C27 119.1(2) . . ?
C27 C22 P1 117.00(19) . . ?
C22 C23 H23 120.0 . . ?
C22 C23 C24 120.0(2) . . ?
C24 C23 H23 120.0 . . ?
C23 C24 H24 119.9 . . ?
C25 C24 C23 120.2(3) . . ?
C25 C24 H24 119.9 . . ?
C24 C25 H25 119.8 . . ?
C24 C25 C26 120.4(3) . . ?
C26 C25 H25 119.8 . . ?
C25 C26 H26 120.1 . . ?
C27 C26 C25 119.7(3) . . ?
C27 C26 H26 120.1 . . ?
C22 C27 H27 119.7 . . ?
C26 C27 C22 120.6(2) . . ?
C26 C27 H27 119.7 . . ?
Al1 C28 H28A 109.5 . . ?
Al1 C28 H28B 109.5 . . ?
Al1 C28 H28C 109.5 . . ?
Al1 C28 H28D 108(4) . . ?
Al1 C28 H28E 113(4) . . ?
Al1 C28 H28F 122(5) . . ?
H28A C28 H28B 109.5 . . ?
H28A C28 H28C 109.5 . . ?
H28B C28 H28C 109.5 . . ?
H28D C28 H28E 107(5) . . ?
H28D C28 H28F 99(6) . . ?
H28E C28 H28F 106(6) . . ?
Al1 C29 H29A 109.5 . . ?
Al1 C29 H29B 109.5 . . ?
Al1 C29 H29C 109.5 . . ?
H29A C29 H29B 109.5 . . ?
H29A C29 H29C 109.5 . . ?
H29B C29 H29C 109.5 . . ?
O2 P2 C30 112.14(10) . . ?
O2 P2 C45 106.23(11) . . ?
O2 P2 C51 110.70(10) . . ?
C30 P2 C45 112.51(11) . . ?
C30 P2 C51 108.01(11) . . ?
C51 P2 C45 107.16(11) . . ?
O2 Al2 N2 99.07(8) . . ?
O2 Al2 C57 108.29(11) . . ?
O2 Al2 C58 105.27(11) . . ?
N2 Al2 C57 110.03(10) . . ?
N2 Al2 C58 114.01(11) . . ?
C57 Al2 C58 118.12(13) . . ?
P2 O2 Al2 121.86(10) . . ?
C31 N2 Al2 120.15(16) . . ?
C31 N2 C33 119.08(19) . . ?
C33 N2 Al2 120.69(15) . . ?
P2 C30 H30 118.6 . . ?
C31 C30 P2 122.76(18) . . ?
C31 C30 H30 118.6 . . ?
N2 C31 C30 122.5(2) . . ?
N2 C31 C32 119.3(2) . . ?
C30 C31 C32 118.2(2) . . ?
C31 C32 H32A 109.5 . . ?
C31 C32 H32B 109.5 . . ?
C31 C32 H32C 109.5 . . ?
H32A C32 H32B 109.5 . . ?
H32A C32 H32C 109.5 . . ?
H32B C32 H32C 109.5 . . ?
C34 C33 N2 119.0(2) . . ?
C34 C33 C38 120.5(2) . . ?
C38 C33 N2 120.4(2) . . ?
C33 C34 C39 122.1(2) . . ?
C35 C34 C33 118.4(2) . . ?
C35 C34 C39 119.5(2) . . ?
C34 C35 H35 119.4 . . ?
C36 C35 C34 121.2(3) . . ?
C36 C35 H35 119.4 . . ?
C35 C36 H36 119.9 . . ?
C37 C36 C35 120.2(3) . . ?
C37 C36 H36 119.9 . . ?
C36 C37 H37 119.4 . . ?
C36 C37 C38 121.3(3) . . ?
C38 C37 H37 119.4 . . ?
C33 C38 C42 121.9(2) . . ?
C37 C38 C33 118.4(2) . . ?
C37 C38 C42 119.7(2) . . ?
C34 C39 H39 107.4 . . ?
C34 C39 C40 111.9(2) . . ?
C40 C39 H39 107.4 . . ?
C41 C39 C34 112.1(3) . . ?
C41 C39 H39 107.4 . . ?
C41 C39 C40 110.3(3) . . ?
C38 C42 H42 107.9 . . ?
C38 C42 C43 111.2(2) . . ?
C38 C42 C44 111.1(2) . . ?
C43 C42 H42 107.9 . . ?
C44 C42 H42 107.9 . . ?
C44 C42 C43 110.7(2) . . ?
C42 C43 H43A 109.5 . . ?
C42 C43 H43B 109.5 . . ?
C42 C43 H43C 109.5 . . ?
H43A C43 H43B 109.5 . . ?
H43A C43 H43C 109.5 . . ?
H43B C43 H43C 109.5 . . ?
C42 C44 H44A 109.5 . . ?
C42 C44 H44B 109.5 . . ?
C42 C44 H44C 109.5 . . ?
H44A C44 H44B 109.5 . . ?
H44A C44 H44C 109.5 . . ?
H44B C44 H44C 109.5 . . ?
C46 C45 P2 120.40(19) . . ?
C46 C45 C50 118.8(2) . . ?
C50 C45 P2 120.8(2) . . ?
C45 C46 H46 119.7 . . ?
C45 C46 C47 120.7(3) . . ?
C47 C46 H46 119.7 . . ?
C46 C47 H47 120.2 . . ?
C48 C47 C46 119.6(3) . . ?
C48 C47 H47 120.2 . . ?
C47 C48 H48 120.0 . . ?
C49 C48 C47 120.1(3) . . ?
C49 C48 H48 120.0 . . ?
C48 C49 H49 119.7 . . ?
C48 C49 C50 120.7(3) . . ?
C50 C49 H49 119.7 . . ?
C45 C50 H50 119.9 . . ?
C49 C50 C45 120.1(3) . . ?
C49 C50 H50 119.9 . . ?
C52 C51 P2 123.13(19) . . ?
C56 C51 P2 117.59(19) . . ?
C56 C51 C52 119.3(2) . . ?
C51 C52 H52 120.1 . . ?
C53 C52 C51 119.8(3) . . ?
C53 C52 H52 120.1 . . ?
C52 C53 H53 119.8 . . ?
C54 C53 C52 120.5(3) . . ?
C54 C53 H53 119.8 . . ?
C53 C54 H54 119.8 . . ?
C53 C54 C55 120.4(3) . . ?
C55 C54 H54 119.8 . . ?
C54 C55 H55 120.2 . . ?
C56 C55 C54 119.5(3) . . ?
C56 C55 H55 120.2 . . ?
C51 C56 H56 119.7 . . ?
C55 C56 C51 120.6(2) . . ?
C55 C56 H56 119.7 . . ?
Al2 C57 H57A 109.5 . . ?
Al2 C57 H57B 109.5 . . ?
Al2 C57 H57C 109.5 . . ?
H57A C57 H57B 109.5 . . ?
H57A C57 H57C 109.5 . . ?
H57B C57 H57C 109.5 . . ?
Al2 C58 H58A 109.5 . . ?
Al2 C58 H58B 109.5 . . ?
Al2 C58 H58C 109.5 . . ?
H58A C58 H58B 109.5 . . ?
H58A C58 H58C 109.5 . . ?
H58B C58 H58C 109.5 . . ?
C39 C40 H40A 109.5 . . ?
C39 C40 H40B 109.5 . . ?
C39 C40 H40C 109.5 . . ?
H40A C40 H40B 109.5 . . ?
H40A C40 H40C 109.5 . . ?
H40B C40 H40C 109.5 . . ?
C39 C41 H41A 109.5 . . ?
C39 C41 H41B 109.5 . . ?
C39 C41 H41C 109.5 . . ?
H41A C41 H41B 109.5 . . ?
H41A C41 H41C 109.5 . . ?
H41B C41 H41C 109.5 . . ?

loop_
_geom_bond_atom_site_label_1
_geom_bond_atom_site_label_2
_geom_bond_distance
_geom_bond_site_symmetry_2
_geom_bond_publ_flag
P1 O1 1.5341(18) . ?
P1 C1 1.733(2) . ?
P1 C16 1.799(2) . ?
P1 C22 1.793(2) . ?
Al1 O1 1.8216(18) . ?
Al1 N1 1.916(2) . ?
Al1 C28 1.954(3) . ?
Al1 C29 1.963(3) . ?
N1 C2 1.355(3) . ?
N1 C4 1.443(3) . ?
C1 H1 0.9500 . ?
C1 C2 1.376(3) . ?
C2 C3 1.507(3) . ?
C3 H3A 0.9800 . ?
C3 H3B 0.9800 . ?
C3 H3C 0.9800 . ?
C4 C5 1.406(3) . ?
C4 C9 1.405(3) . ?
C5 C6 1.391(4) . ?
C5 C10 1.523(4) . ?
C6 H6 0.9500 . ?
C6 C7 1.384(4) . ?
C7 H7 0.9500 . ?
C7 C8 1.378(4) . ?
C8 H8 0.9500 . ?
C8 C9 1.389(4) . ?
C9 C13 1.517(3) . ?
C10 H10 1.0000 . ?
C10 C11 1.507(5) . ?
C10 C12 1.537(5) . ?
C11 H11A 0.9800 . ?
C11 H11B 0.9800 . ?
C11 H11C 0.9800 . ?
C12 H12A 0.9800 . ?
C12 H12B 0.9800 . ?
C12 H12C 0.9800 . ?
C13 H13 1.0000 . ?
C13 C14 1.531(4) . ?
C13 C15 1.534(4) . ?
C14 H14A 0.9800 . ?
C14 H14B 0.9800 . ?
C14 H14C 0.9800 . ?
C15 H15A 0.9800 . ?
C15 H15B 0.9800 . ?
C15 H15C 0.9800 . ?
C16 C17 1.371(4) . ?
C16 C21 1.401(4) . ?
C17 H17 0.9500 . ?
C17 C18 1.395(4) . ?
C18 H18 0.9500 . ?
C18 C19 1.378(4) . ?
C19 H19 0.9500 . ?
C19 C20 1.370(4) . ?
C20 H20 0.9500 . ?
C20 C21 1.379(4) . ?
C21 H21 0.9500 . ?
C22 C23 1.389(4) . ?
C22 C27 1.391(4) . ?
C23 H23 0.9500 . ?
C23 C24 1.390(4) . ?
C24 H24 0.9500 . ?
C24 C25 1.370(4) . ?
C25 H25 0.9500 . ?
C25 C26 1.385(4) . ?
C26 H26 0.9500 . ?
C26 C27 1.378(4) . ?
C27 H27 0.9500 . ?
C28 H28A 0.9800 . ?
C28 H28B 0.9800 . ?
C28 H28C 0.9800 . ?
C28 H28D 1.00(7) . ?
C28 H28E 1.03(7) . ?
C28 H28F 1.17(11) . ?
C29 H29A 0.9800 . ?
C29 H29B 0.9800 . ?
C29 H29C 0.9800 . ?
P2 O2 1.5349(18) . ?
P2 C30 1.730(2) . ?
P2 C45 1.801(2) . ?
P2 C51 1.795(2) . ?
Al2 O2 1.8268(18) . ?
Al2 N2 1.918(2) . ?
Al2 C57 1.958(3) . ?
Al2 C58 1.969(3) . ?
N2 C31 1.354(3) . ?
N2 C33 1.443(3) . ?
C30 H30 0.9500 . ?
C30 C31 1.376(3) . ?
C31 C32 1.507(3) . ?
C32 H32A 0.9800 . ?
C32 H32B 0.9800 . ?
C32 H32C 0.9800 . ?
C33 C34 1.412(4) . ?
C33 C38 1.415(3) . ?
C34 C35 1.403(4) . ?
C34 C39 1.510(4) . ?
C35 H35 0.9500 . ?
C35 C36 1.378(4) . ?
C36 H36 0.9500 . ?
C36 C37 1.376(4) . ?
C37 H37 0.9500 . ?
C37 C38 1.400(4) . ?
C38 C42 1.513(3) . ?
C39 H39 1.0000 . ?
C39 C40 1.513(4) . ?
C39 C41 1.508(5) . ?
C42 H42 1.0000 . ?
C42 C43 1.536(4) . ?
C42 C44 1.520(4) . ?
C43 H43A 0.9800 . ?
C43 H43B 0.9800 . ?
C43 H43C 0.9800 . ?
C44 H44A 0.9800 . ?
C44 H44B 0.9800 . ?
C44 H44C 0.9800 . ?
C45 C46 1.378(4) . ?
C45 C50 1.399(4) . ?
C46 H46 0.9500 . ?
C46 C47 1.399(4) . ?
C47 H47 0.9500 . ?
C47 C48 1.380(4) . ?
C48 H48 0.9500 . ?
C48 C49 1.370(5) . ?
C49 H49 0.9500 . ?
C49 C50 1.383(4) . ?
C50 H50 0.9500 . ?
C51 C52 1.394(4) . ?
C51 C56 1.390(4) . ?
C52 H52 0.9500 . ?
C52 C53 1.382(4) . ?
C53 H53 0.9500 . ?
C53 C54 1.375(4) . ?
C54 H54 0.9500 . ?
C54 C55 1.384(4) . ?
C55 H55 0.9500 . ?
C55 C56 1.383(4) . ?
C56 H56 0.9500 . ?
C57 H57A 0.9800 . ?
C57 H57B 0.9800 . ?
C57 H57C 0.9800 . ?
C58 H58A 0.9800 . ?
C58 H58B 0.9800 . ?
C58 H58C 0.9800 . ?
C40 H40A 0.9800 . ?
C40 H40B 0.9800 . ?
C40 H40C 0.9800 . ?
C41 H41A 0.9800 . ?
C41 H41B 0.9800 . ?
C41 H41C 0.9800 . ?

loop_
_geom_torsion_atom_site_label_1
_geom_torsion_atom_site_label_2
_geom_torsion_atom_site_label_3
_geom_torsion_atom_site_label_4
_geom_torsion
_geom_torsion_site_symmetry_1
_geom_torsion_site_symmetry_2
_geom_torsion_site_symmetry_3
_geom_torsion_site_symmetry_4
_geom_torsion_publ_flag
P1 C1 C2 N1 -16.8(3) . . . . ?
P1 C1 C2 C3 164.09(18) . . . . ?
P1 C16 C17 C18 -178.9(2) . . . . ?
P1 C16 C21 C20 178.4(2) . . . . ?
P1 C22 C23 C24 179.1(2) . . . . ?
P1 C22 C27 C26 -180.0(2) . . . . ?
Al1 N1 C2 C1 -24.9(3) . . . . ?
Al1 N1 C2 C3 154.17(17) . . . . ?
Al1 N1 C4 C5 103.2(2) . . . . ?
Al1 N1 C4 C9 -75.8(3) . . . . ?
O1 P1 C1 C2 33.1(2) . . . . ?
O1 P1 C16 C17 -139.3(2) . . . . ?
O1 P1 C16 C21 42.1(2) . . . . ?
O1 P1 C22 C23 -109.5(2) . . . . ?
O1 P1 C22 C27 69.7(2) . . . . ?
N1 Al1 O1 P1 -22.61(15) . . . . ?
N1 C4 C5 C6 178.3(2) . . . . ?
N1 C4 C5 C10 -1.8(4) . . . . ?
N1 C4 C9 C8 -178.6(2) . . . . ?
N1 C4 C9 C13 1.9(4) . . . . ?
C1 P1 O1 Al1 -6.09(17) . . . . ?
C1 P1 C16 C17 -16.2(3) . . . . ?
C1 P1 C16 C21 165.2(2) . . . . ?
C1 P1 C22 C23 127.8(2) . . . . ?
C1 P1 C22 C27 -53.0(2) . . . . ?
C2 N1 C4 C5 -79.8(3) . . . . ?
C2 N1 C4 C9 101.2(3) . . . . ?
C4 N1 C2 C1 158.2(2) . . . . ?
C4 N1 C2 C3 -22.7(3) . . . . ?
C4 C5 C6 C7 0.6(5) . . . . ?
C4 C5 C10 C11 119.3(3) . . . . ?
C4 C5 C10 C12 -117.2(3) . . . . ?
C4 C9 C13 C14 -126.7(3) . . . . ?
C4 C9 C13 C15 110.4(3) . . . . ?
C5 C4 C9 C8 2.4(4) . . . . ?
C5 C4 C9 C13 -177.1(2) . . . . ?
C5 C6 C7 C8 1.6(5) . . . . ?
C6 C5 C10 C11 -60.8(4) . . . . ?
C6 C5 C10 C12 62.7(4) . . . . ?
C6 C7 C8 C9 -2.0(5) . . . . ?
C7 C8 C9 C4 0.0(5) . . . . ?
C7 C8 C9 C13 179.5(3) . . . . ?
C8 C9 C13 C14 53.8(3) . . . . ?
C8 C9 C13 C15 -69.1(3) . . . . ?
C9 C4 C5 C6 -2.7(4) . . . . ?
C9 C4 C5 C10 177.2(3) . . . . ?
C10 C5 C6 C7 -179.2(3) . . . . ?
C16 P1 O1 Al1 117.79(13) . . . . ?
C16 P1 C1 C2 -86.9(2) . . . . ?
C16 P1 C22 C23 5.9(3) . . . . ?
C16 P1 C22 C27 -174.8(2) . . . . ?
C16 C17 C18 C19 0.8(4) . . . . ?
C17 C16 C21 C20 -0.3(4) . . . . ?
C17 C18 C19 C20 -0.8(4) . . . . ?
C18 C19 C20 C21 0.2(5) . . . . ?
C19 C20 C21 C16 0.3(5) . . . . ?
C21 C16 C17 C18 -0.3(4) . . . . ?
C22 P1 O1 Al1 -126.52(13) . . . . ?
C22 P1 C1 C2 155.2(2) . . . . ?
C22 P1 C16 C17 102.3(2) . . . . ?
C22 P1 C16 C21 -76.3(2) . . . . ?
C22 C23 C24 C25 1.0(5) . . . . ?
C23 C22 C27 C26 -0.7(4) . . . . ?
C23 C24 C25 C26 -1.0(5) . . . . ?
C24 C25 C26 C27 0.1(5) . . . . ?
C25 C26 C27 C22 0.7(4) . . . . ?
C27 C22 C23 C24 -0.2(4) . . . . ?
C28 Al1 O1 P1 -137.26(15) . . . . ?
C29 Al1 O1 P1 97.76(15) . . . . ?
P2 C30 C31 N2 -20.6(3) . . . . ?
P2 C30 C31 C32 160.69(18) . . . . ?
P2 C45 C46 C47 179.7(2) . . . . ?
P2 C45 C50 C49 -180.0(2) . . . . ?
P2 C51 C52 C53 177.3(2) . . . . ?
P2 C51 C56 C55 -177.4(2) . . . . ?
Al2 N2 C31 C30 -24.7(3) . . . . ?
Al2 N2 C31 C32 153.95(17) . . . . ?
Al2 N2 C33 C34 100.7(2) . . . . ?
Al2 N2 C33 C38 -74.8(2) . . . . ?
O2 P2 C30 C31 36.0(2) . . . . ?
O2 P2 C45 C46 -142.2(2) . . . . ?
O2 P2 C45 C50 36.6(2) . . . . ?
O2 P2 C51 C52 -103.1(2) . . . . ?
O2 P2 C51 C56 75.1(2) . . . . ?
N2 Al2 O2 P2 -27.74(14) . . . . ?
N2 C33 C34 C35 -173.5(2) . . . . ?
N2 C33 C34 C39 6.3(4) . . . . ?
N2 C33 C38 C37 173.2(2) . . . . ?
N2 C33 C38 C42 -7.3(3) . . . . ?
C30 P2 O2 Al2 -3.73(16) . . . . ?
C30 P2 C45 C46 -19.1(2) . . . . ?
C30 P2 C45 C50 159.7(2) . . . . ?
C30 P2 C51 C52 133.8(2) . . . . ?
C30 P2 C51 C56 -48.1(2) . . . . ?
C31 N2 C33 C34 -82.6(3) . . . . ?
C31 N2 C33 C38 101.9(3) . . . . ?
C33 N2 C31 C30 158.6(2) . . . . ?
C33 N2 C31 C32 -22.8(3) . . . . ?
C33 C34 C35 C36 -0.3(4) . . . . ?
C33 C34 C39 C40 120.5(3) . . . . ?
C33 C34 C39 C41 -114.9(3) . . . . ?
C33 C38 C42 C43 -125.3(3) . . . . ?
C33 C38 C42 C44 111.0(3) . . . . ?
C34 C33 C38 C37 -2.2(4) . . . . ?
C34 C33 C38 C42 177.4(2) . . . . ?
C34 C35 C36 C37 -1.2(4) . . . . ?
C35 C34 C39 C40 -59.7(4) . . . . ?
C35 C34 C39 C41 64.9(4) . . . . ?
C35 C36 C37 C38 1.0(4) . . . . ?
C36 C37 C38 C33 0.7(4) . . . . ?
C36 C37 C38 C42 -178.9(3) . . . . ?
C37 C38 C42 C43 54.2(3) . . . . ?
C37 C38 C42 C44 -69.5(3) . . . . ?
C38 C33 C34 C35 2.0(4) . . . . ?
C38 C33 C34 C39 -178.2(2) . . . . ?
C39 C34 C35 C36 179.9(3) . . . . ?
C45 P2 O2 Al2 119.57(13) . . . . ?
C45 P2 C30 C31 -83.7(2) . . . . ?
C45 P2 C51 C52 12.3(3) . . . . ?
C45 P2 C51 C56 -169.5(2) . . . . ?
C45 C46 C47 C48 0.3(4) . . . . ?
C46 C45 C50 C49 -1.2(4) . . . . ?
C46 C47 C48 C49 -1.1(4) . . . . ?
C47 C48 C49 C50 0.8(4) . . . . ?
C48 C49 C50 C45 0.4(5) . . . . ?
C50 C45 C46 C47 0.8(4) . . . . ?
C51 P2 O2 Al2 -124.43(13) . . . . ?
C51 P2 C30 C31 158.3(2) . . . . ?
C51 P2 C45 C46 99.5(2) . . . . ?
C51 P2 C45 C50 -81.7(2) . . . . ?
C51 C52 C53 C54 0.3(5) . . . . ?
C52 C51 C56 C55 0.8(4) . . . . ?
C52 C53 C54 C55 0.3(5) . . . . ?
C53 C54 C55 C56 -0.3(5) . . . . ?
C54 C55 C56 C51 -0.2(5) . . . . ?
C56 C51 C52 C53 -0.9(4) . . . . ?
C57 Al2 O2 P2 -142.45(13) . . . . ?
C58 Al2 O2 P2 90.33(15) . . . . ?

loop_
_twin_individual_id
_twin_individual_mass_fraction_refined
1 0.7958(8)
2 0.2042(8)
